data_2222001
loop_
_publ_author_name
'Colquhoun, Victoria P.'
'Strohmann, Carsten'

_publ_section_title
Dibromido[(<i>tert</i>-butylamino)dimethyl(piperidin-1-ylmethyl)silane-\k^2^<i>N</i>,<i>N</i>']zinc(II)
_journal_coeditor_code FI2078
_journal_issue 6
_journal_name_full 'Acta Crystallographica Section E'
_journal_page_first m680
_journal_paper_doi 10.1107/S1600536809018364
_journal_volume 65
_journal_year 2009
_chemical_formula_iupac '[Zn Br2 (C12 H28 N2 Si)]'
_chemical_formula_moiety 'C12 H28 Br2 N2 Si Zn'
_chemical_formula_sum 'C12 H28 Br2 N2 Si Zn'
_chemical_formula_weight 453.64
_chemical_name_systematic
;
Dibromido[(<i>tert</i>-butylamino)dimethyl(piperidin-1-ylmethyl)silane-\
\k^2^<i>N</i>,<i>N</i>']zinc(II)
;
_space_group_IT_number 14
_symmetry_cell_setting monoclinic
_symmetry_space_group_name_Hall '-P 2ybc'
_symmetry_space_group_name_H-M 'P 1 21/c 1'
_atom_sites_solution_hydrogens geom
_atom_sites_solution_primary direct
_atom_sites_solution_secondary difmap
_cell_angle_alpha 90.00
_cell_angle_beta 109.752(4)
_cell_angle_gamma 90.00
_cell_formula_units_Z 4
_cell_length_a 12.0284(4)
_cell_length_b 10.6505(3)
_cell_length_c 14.5633(5)
_cell_measurement_reflns_used 9282
_cell_measurement_temperature 123(2)
_cell_measurement_theta_max 29.1313
_cell_measurement_theta_min 2.4256
_cell_volume 1755.91(11)
_computing_cell_refinement 'CrysAlis RED (Oxford Diffraction, 2006)'
_computing_data_collection 'CrysAlis CCD (Oxford Diffraction, 2006)'
_computing_data_reduction 'CrysAlis RED (Oxford Diffraction, 2006)'
_computing_molecular_graphics 'ORTEP-3 (Farrugia, 1997)'
_computing_publication_material 'SHELXL97 (Sheldrick, 2008)'
_computing_structure_refinement 'SHELXL97 (Sheldrick, 2008)'
_computing_structure_solution 'SHELXS97 (Sheldrick, 2008)'
_diffrn_ambient_temperature 123(2)
_diffrn_measured_fraction_theta_full 1.000
_diffrn_measured_fraction_theta_max 1.000
_diffrn_measurement_device_type 'Oxford Diffraction Xcalibur S'
_diffrn_measurement_method \w
_diffrn_radiation_monochromator graphite
_diffrn_radiation_source 'Enhance (Mo) X-ray Source'
_diffrn_radiation_type MoK\a
_diffrn_radiation_wavelength 0.71073
_diffrn_reflns_av_R_equivalents 0.0341
_diffrn_reflns_av_sigmaI/netI 0.0370
_diffrn_reflns_limit_h_max 14
_diffrn_reflns_limit_h_min -14
_diffrn_reflns_limit_k_max 13
_diffrn_reflns_limit_k_min -13
_diffrn_reflns_limit_l_max 17
_diffrn_reflns_limit_l_min -17
_diffrn_reflns_number 17826
_diffrn_reflns_theta_full 26.00
_diffrn_reflns_theta_max 26.00
_diffrn_reflns_theta_min 2.42
_diffrn_standards_decay_% 0
_diffrn_standards_interval_count 50
_diffrn_standards_number 1
_exptl_absorpt_coefficient_mu 6.006
_exptl_absorpt_correction_T_max 1.00000
_exptl_absorpt_correction_T_min 0.69770
_exptl_absorpt_correction_type multi-scan
_exptl_absorpt_process_details '(CrysAlis RED; Oxford Diffraction, 2006)'
_exptl_crystal_colour colourless
_exptl_crystal_density_diffrn 1.716
_exptl_crystal_density_method 'not measured'
_exptl_crystal_description block
_exptl_crystal_F_000 912
_exptl_crystal_size_max 0.40
_exptl_crystal_size_mid 0.20
_exptl_crystal_size_min 0.20
_refine_diff_density_max 0.560
_refine_diff_density_min -0.430
_refine_ls_extinction_method none
_refine_ls_goodness_of_fit_ref 1.038
_refine_ls_hydrogen_treatment mixed
_refine_ls_matrix_type full
_refine_ls_number_parameters 172
_refine_ls_number_reflns 3440
_refine_ls_number_restraints 0
_refine_ls_restrained_S_all 1.038
_refine_ls_R_factor_all 0.0298
_refine_ls_R_factor_gt 0.0196
_refine_ls_shift/su_max 0.002
_refine_ls_shift/su_mean 0.000
_refine_ls_structure_factor_coef Fsqd
_refine_ls_weighting_details 'calc w=1/[\s^2^(Fo^2^)+(0.012P)^2^] where P=(Fo^2^+2Fc^2^)/3'
_refine_ls_weighting_scheme calc
_refine_ls_wR_factor_gt 0.0342
_refine_ls_wR_factor_ref 0.0346
_reflns_number_gt 2673
_reflns_number_total 3440
_reflns_threshold_expression I>2\s(I)
_cod_data_source_file fi2078.cif
_cod_data_source_block I
_cod_original_cell_volume 1755.91(10)
_cod_original_sg_symbol_H-M 'P 21/c'
_cod_database_code 2222001
_cod_database_fobs_code 2222001

loop_
_symmetry_equiv_pos_as_xyz
'x, y, z'
'-x, y+1/2, -z+1/2'
'-x, -y, -z'
'x, -y-1/2, z-1/2'

loop_
_atom_site_type_symbol
_atom_site_label
_atom_site_fract_x
_atom_site_fract_y
_atom_site_fract_z
_atom_site_U_iso_or_equiv
_atom_site_adp_type
_atom_site_calc_flag
_atom_site_refinement_flags
_atom_site_occupancy
_atom_site_disorder_assembly
_atom_site_disorder_group
Br Br1 0.034333(19) 0.34304(2) 0.425367(16) 0.02008(7) Uani d . 1 . .
Br Br2 0.36966(2) 0.21717(2) 0.546307(18) 0.02735(7) Uani d . 1 . .
C C1 0.43775(18) 0.4264(2) 0.80678(16) 0.0251(6) Uani d . 1 . .
H H1A 0.4537 0.3636 0.7637 0.038 Uiso calc R 1 . .
H H1B 0.4397 0.3863 0.8679 0.038 Uiso calc R 1 . .
H H1C 0.4980 0.4924 0.8209 0.038 Uiso calc R 1 . .
C C2 0.2739(2) 0.6418(2) 0.80978(17) 0.0296(6) Uani d . 1 . .
H H2A 0.3418 0.6969 0.8175 0.044 Uiso calc R 1 . .
H H2B 0.2703 0.6207 0.8742 0.044 Uiso calc R 1 . .
H H2C 0.2011 0.6850 0.7714 0.044 Uiso calc R 1 . .
C C3 0.16458(18) 0.3884(2) 0.74214(15) 0.0168(5) Uani d . 1 . .
H H3A 0.1720 0.3654 0.8098 0.020 Uiso calc R 1 . .
H H3B 0.0894 0.4349 0.7138 0.020 Uiso calc R 1 . .
C C4 0.03415(18) 0.2212(2) 0.65665(15) 0.0178(5) Uani d . 1 . .
H H4A -0.0202 0.2816 0.6117 0.021 Uiso calc R 1 . .
H H4B 0.0116 0.2148 0.7159 0.021 Uiso calc R 1 . .
C C5 0.0203(2) 0.0941(2) 0.60787(16) 0.0234(6) Uani d . 1 . .
H H5A 0.0380 0.1013 0.5465 0.028 Uiso calc R 1 . .
H H5B -0.0625 0.0656 0.5912 0.028 Uiso calc R 1 . .
C C6 0.10247(19) -0.0026(2) 0.67401(17) 0.0246(6) Uani d . 1 . .
H H6A 0.0809 -0.0159 0.7331 0.029 Uiso calc R 1 . .
H H6B 0.0954 -0.0837 0.6394 0.029 Uiso calc R 1 . .
C C7 0.22848(19) 0.0459(2) 0.70248(17) 0.0215(6) Uani d . 1 . .
H H7A 0.2824 -0.0132 0.7490 0.026 Uiso calc R 1 . .
H H7B 0.2522 0.0504 0.6437 0.026 Uiso calc R 1 . .
C C8 0.23979(19) 0.1747(2) 0.74873(15) 0.0176(5) Uani d . 1 . .
H H8A 0.2232 0.1680 0.8107 0.021 Uiso calc R 1 . .
H H8B 0.3222 0.2043 0.7646 0.021 Uiso calc R 1 . .
C C9 0.32287(19) 0.5977(2) 0.56932(16) 0.0198(5) Uani d . 1 . .
C C10 0.2842(2) 0.5668(2) 0.46137(16) 0.0271(6) Uani d . 1 . .
H H10A 0.3038 0.4793 0.4529 0.041 Uiso calc R 1 . .
H H10B 0.3250 0.6223 0.4295 0.041 Uiso calc R 1 . .
H H10C 0.1987 0.5790 0.4320 0.041 Uiso calc R 1 . .
C C11 0.2945(2) 0.7356(2) 0.58157(17) 0.0275(6) Uani d . 1 . .
H H11A 0.2090 0.7489 0.5533 0.041 Uiso calc R 1 . .
H H11B 0.3349 0.7893 0.5481 0.041 Uiso calc R 1 . .
H H11C 0.3214 0.7569 0.6511 0.041 Uiso calc R 1 . .
C C12 0.45464(18) 0.5736(2) 0.61593(17) 0.0283(6) Uani d . 1 . .
H H12A 0.4815 0.6038 0.6835 0.042 Uiso calc R 1 . .
H H12B 0.4973 0.6182 0.5792 0.042 Uiso calc R 1 . .
H H12C 0.4701 0.4833 0.6152 0.042 Uiso calc R 1 . .
H H1N 0.1857(18) 0.544(2) 0.5961(15) 0.024(7) Uiso d . 1 . .
N N1 0.25541(17) 0.51356(18) 0.61717(13) 0.0169(5) Uani d . 1 . .
N N2 0.15788(14) 0.26976(16) 0.68447(12) 0.0126(4) Uani d . 1 . .
Si Si 0.29025(5) 0.49627(6) 0.74618(5) 0.01692(15) Uani d . 1 . .
Zn Zn 0.20862(2) 0.32732(2) 0.565755(18) 0.01447(7) Uani d . 1 . .

loop_
_atom_site_aniso_label
_atom_site_aniso_U_11
_atom_site_aniso_U_22
_atom_site_aniso_U_33
_atom_site_aniso_U_12
_atom_site_aniso_U_13
_atom_site_aniso_U_23
Br1 0.01765(13) 0.02519(15) 0.01490(13) -0.00001(11) 0.00222(10) 0.00006(11)
Br2 0.02695(14) 0.02831(15) 0.03360(15) 0.01126(12) 0.01917(12) 0.00731(13)
C1 0.0218(14) 0.0238(15) 0.0254(15) -0.0039(11) 0.0025(12) 0.0022(12)
C2 0.0291(15) 0.0299(16) 0.0306(16) -0.0056(12) 0.0112(13) -0.0105(12)
C3 0.0175(13) 0.0198(14) 0.0152(13) 0.0025(11) 0.0081(11) -0.0013(11)
C4 0.0144(12) 0.0245(14) 0.0156(13) -0.0032(11) 0.0062(11) 0.0008(11)
C5 0.0199(14) 0.0276(16) 0.0214(14) -0.0114(12) 0.0052(12) -0.0033(12)
C6 0.0311(15) 0.0174(14) 0.0265(15) -0.0076(12) 0.0115(13) -0.0007(11)
C7 0.0254(14) 0.0150(14) 0.0252(14) 0.0025(11) 0.0099(12) 0.0047(11)
C8 0.0152(12) 0.0183(14) 0.0175(13) 0.0015(11) 0.0030(10) 0.0054(11)
C9 0.0178(13) 0.0194(14) 0.0220(14) -0.0037(11) 0.0065(11) 0.0027(11)
C10 0.0347(16) 0.0228(15) 0.0268(15) -0.0032(12) 0.0144(13) 0.0059(12)
C11 0.0279(15) 0.0201(15) 0.0353(16) -0.0060(12) 0.0118(13) -0.0006(12)
C12 0.0176(14) 0.0345(17) 0.0342(16) -0.0016(12) 0.0106(13) 0.0053(12)
N1 0.0135(11) 0.0187(12) 0.0190(11) -0.0038(9) 0.0064(10) -0.0013(9)
N2 0.0101(10) 0.0145(11) 0.0121(10) -0.0007(8) 0.0023(8) -0.0006(8)
Si 0.0168(4) 0.0177(4) 0.0158(4) -0.0018(3) 0.0049(3) -0.0033(3)
Zn 0.01415(14) 0.01651(15) 0.01335(15) 0.00006(12) 0.00541(12) -0.00062(12)

loop_
_atom_type_symbol
_atom_type_description
_atom_type_scat_dispersion_real
_atom_type_scat_dispersion_imag
_atom_type_scat_source
C C 0.0033 0.0016 'International Tables Vol C Tables 4.2.6.8 and 6.1.1.4'
H H 0.0000 0.0000 'International Tables Vol C Tables 4.2.6.8 and 6.1.1.4'
N N 0.0061 0.0033 'International Tables Vol C Tables 4.2.6.8 and 6.1.1.4'
Si Si 0.0817 0.0704 'International Tables Vol C Tables 4.2.6.8 and 6.1.1.4'
Zn Zn 0.2839 1.4301 'International Tables Vol C Tables 4.2.6.8 and 6.1.1.4'
Br Br -0.2901 2.4595 'International Tables Vol C Tables 4.2.6.8 and 6.1.1.4'

loop_
_geom_angle_atom_site_label_1
_geom_angle_atom_site_label_2
_geom_angle_atom_site_label_3
_geom_angle_site_symmetry_1
_geom_angle_site_symmetry_3
_geom_angle
_geom_angle_publ_flag
Si C1 H1A . . 109.5 ?
Si C1 H1B . . 109.5 ?
H1A C1 H1B . . 109.5 ?
Si C1 H1C . . 109.5 ?
H1A C1 H1C . . 109.5 ?
H1B C1 H1C . . 109.5 ?
Si C2 H2A . . 109.5 ?
Si C2 H2B . . 109.5 ?
H2A C2 H2B . . 109.5 ?
Si C2 H2C . . 109.5 ?
H2A C2 H2C . . 109.5 ?
H2B C2 H2C . . 109.5 ?
N2 C3 Si . . 114.88(13) ?
N2 C3 H3A . . 108.5 ?
Si C3 H3A . . 108.5 ?
N2 C3 H3B . . 108.5 ?
Si C3 H3B . . 108.5 ?
H3A C3 H3B . . 107.5 ?
N2 C4 C5 . . 112.22(17) ?
N2 C4 H4A . . 109.2 ?
C5 C4 H4A . . 109.2 ?
N2 C4 H4B . . 109.2 ?
C5 C4 H4B . . 109.2 ?
H4A C4 H4B . . 107.9 ?
C4 C5 C6 . . 111.29(19) ?
C4 C5 H5A . . 109.4 ?
C6 C5 H5A . . 109.4 ?
C4 C5 H5B . . 109.4 ?
C6 C5 H5B . . 109.4 ?
H5A C5 H5B . . 108.0 ?
C7 C6 C5 . . 108.47(18) ?
C7 C6 H6A . . 110.0 ?
C5 C6 H6A . . 110.0 ?
C7 C6 H6B . . 110.0 ?
C5 C6 H6B . . 110.0 ?
H6A C6 H6B . . 108.4 ?
C8 C7 C6 . . 111.13(18) ?
C8 C7 H7A . . 109.4 ?
C6 C7 H7A . . 109.4 ?
C8 C7 H7B . . 109.4 ?
C6 C7 H7B . . 109.4 ?
H7A C7 H7B . . 108.0 ?
N2 C8 C7 . . 113.13(18) ?
N2 C8 H8A . . 109.0 ?
C7 C8 H8A . . 109.0 ?
N2 C8 H8B . . 109.0 ?
C7 C8 H8B . . 109.0 ?
H8A C8 H8B . . 107.8 ?
C10 C9 C12 . . 109.55(19) ?
C10 C9 N1 . . 108.78(18) ?
C12 C9 N1 . . 109.40(18) ?
C10 C9 C11 . . 109.01(19) ?
C12 C9 C11 . . 110.46(19) ?
N1 C9 C11 . . 109.62(17) ?
C9 C10 H10A . . 109.5 ?
C9 C10 H10B . . 109.5 ?
H10A C10 H10B . . 109.5 ?
C9 C10 H10C . . 109.5 ?
H10A C10 H10C . . 109.5 ?
H10B C10 H10C . . 109.5 ?
C9 C11 H11A . . 109.5 ?
C9 C11 H11B . . 109.5 ?
H11A C11 H11B . . 109.5 ?
C9 C11 H11C . . 109.5 ?
H11A C11 H11C . . 109.5 ?
H11B C11 H11C . . 109.5 ?
C9 C12 H12A . . 109.5 ?
C9 C12 H12B . . 109.5 ?
H12A C12 H12B . . 109.5 ?
C9 C12 H12C . . 109.5 ?
H12A C12 H12C . . 109.5 ?
H12B C12 H12C . . 109.5 ?
C9 N1 Si . . 124.57(15) ?
C9 N1 Zn . . 120.32(13) ?
Si N1 Zn . . 102.34(9) ?
C9 N1 H1N . . 102.9(15) ?
Si N1 H1N . . 105.6(14) ?
Zn N1 H1N . . 96.6(16) ?
C4 N2 C8 . . 108.62(16) ?
C4 N2 C3 . . 107.58(15) ?
C8 N2 C3 . . 108.60(16) ?
C4 N2 Zn . . 114.54(13) ?
C8 N2 Zn . . 113.37(12) ?
C3 N2 Zn . . 103.75(12) ?
N1 Si C1 . . 112.86(10) ?
N1 Si C2 . . 114.35(10) ?
C1 Si C2 . . 110.18(11) ?
N1 Si C3 . . 97.42(9) ?
C1 Si C3 . . 113.57(10) ?
C2 Si C3 . . 107.88(10) ?
N2 Zn N1 . . 95.62(7) ?
N2 Zn Br2 . . 115.47(5) ?
N1 Zn Br2 . . 112.03(5) ?
N2 Zn Br1 . . 107.97(5) ?
N1 Zn Br1 . . 106.69(5) ?
Br2 Zn Br1 . . 116.759(13) ?

loop_
_geom_bond_atom_site_label_1
_geom_bond_atom_site_label_2
_geom_bond_site_symmetry_2
_geom_bond_distance
_geom_bond_publ_flag
Br1 Zn . 2.3887(4) ?
Br2 Zn . 2.3622(3) ?
C1 Si . 1.850(2) ?
C1 H1A . 0.9800 ?
C1 H1B . 0.9800 ?
C1 H1C . 0.9800 ?
C2 Si . 1.850(2) ?
C2 H2A . 0.9800 ?
C2 H2B . 0.9800 ?
C2 H2C . 0.9800 ?
C3 N2 . 1.504(3) ?
C3 Si . 1.884(2) ?
C3 H3A . 0.9900 ?
C3 H3B . 0.9900 ?
C4 N2 . 1.496(2) ?
C4 C5 . 1.512(3) ?
C4 H4A . 0.9900 ?
C4 H4B . 0.9900 ?
C5 C6 . 1.524(3) ?
C5 H5A . 0.9900 ?
C5 H5B . 0.9900 ?
C6 C7 . 1.520(3) ?
C6 H6A . 0.9900 ?
C6 H6B . 0.9900 ?
C7 C8 . 1.513(3) ?
C7 H7A . 0.9900 ?
C7 H7B . 0.9900 ?
C8 N2 . 1.500(2) ?
C8 H8A . 0.9900 ?
C8 H8B . 0.9900 ?
C9 C10 . 1.517(3) ?
C9 C12 . 1.520(3) ?
C9 N1 . 1.526(3) ?
C9 C11 . 1.532(3) ?
C10 H10A . 0.9800 ?
C10 H10B . 0.9800 ?
C10 H10C . 0.9800 ?
C11 H11A . 0.9800 ?
C11 H11B . 0.9800 ?
C11 H11C . 0.9800 ?
C12 H12A . 0.9800 ?
C12 H12B . 0.9800 ?
C12 H12C . 0.9800 ?
N1 Si . 1.7909(19) ?
N1 Zn . 2.1276(19) ?
N1 H1N . 0.85(2) ?
N2 Zn . 2.1096(16) ?
